data_2106250
loop_
_publ_author_name
'Benz, R.'
'Zachariasen, W.H.'

_publ_section_title
;
 Crystal structure of the compounds U2 N2 X and Th2 N2 X with X=Sb, Te,
 and Bi
;
_journal_name_full 'Acta Crystallographica B (24,1968-38,1982)'
_journal_page_first 823
_journal_page_last 827
_journal_volume 26
_journal_year 1970
_chemical_formula_sum 'Bi N2 U2'
_chemical_name_systematic 'U2 Bi N2'
_space_group_IT_number 139
_symmetry_space_group_name_Hall '-I 4 2'
_symmetry_space_group_name_H-M 'I 4/m m m'
_cell_angle_alpha 90
_cell_angle_beta 90
_cell_angle_gamma 90
_cell_formula_units_Z 2
_cell_length_a 3.9292
_cell_length_b 3.9292
_cell_length_c 12.548
_cell_volume 193.724
_citation_journal_id_ASTM ACBCAR
_cod_data_source_file Benz_ACBCAR_1970_1808.cif
_cod_data_source_block Bi1N2U2
_cod_original_cell_volume 193.7237
_cod_original_formula_sum 'Bi1 N2 U2'
_cod_database_code 2106250

loop_
_symmetry_equiv_pos_as_xyz
x,y,z
-y,x,z
-x,-y,z
y,-x,z
x,-y,-z
y,x,-z
-x,y,-z
-y,-x,-z
-x,-y,-z
y,-x,-z
x,y,-z
-y,x,-z
-x,y,z
-y,-x,z
x,-y,z
y,x,z
x+1/2,y+1/2,z+1/2
-y+1/2,x+1/2,z+1/2
-x+1/2,-y+1/2,z+1/2
y+1/2,-x+1/2,z+1/2
x+1/2,-y+1/2,-z+1/2
y+1/2,x+1/2,-z+1/2
-x+1/2,y+1/2,-z+1/2
-y+1/2,-x+1/2,-z+1/2
-x+1/2,-y+1/2,-z+1/2
y+1/2,-x+1/2,-z+1/2
x+1/2,y+1/2,-z+1/2
-y+1/2,x+1/2,-z+1/2
-x+1/2,y+1/2,z+1/2
-y+1/2,-x+1/2,z+1/2
x+1/2,-y+1/2,z+1/2
y+1/2,x+1/2,z+1/2

loop_
_atom_site_label
_atom_site_type_symbol
_atom_site_fract_x
_atom_site_fract_y
_atom_site_fract_z
_atom_site_occupancy
_atom_site_U_iso_or_equiv
N1 N 0.5 0 0.25 1 0.0
U1 U 0 0 0.344 1 0.0
Bi1 Bi 0 0 0 1 0.0
